data_7203408
loop_
_publ_author_name
'Fernando S. Delgado'
'Catalina Ruiz-P\'erez'
'Joaqu\'in Sanchiz'
'Francesc Lloret'
'Miguel Julve'

_publ_section_title
;
 Part II. Network formation and magnetic behaviour of
 copper(<small>II</small>) malonate anions in ammonium derivatives
;
_journal_issue 7
_journal_name_full CrystEngComm
_journal_page_first 530
_journal_paper_doi 10.1039/b604573a
_journal_volume 8
_journal_year 2006
_chemical_formula_sum 'C10 H22 Cu N2 O10'
_chemical_formula_weight 393.84
_chemical_name_systematic
;
?
;
_space_group_IT_number 4
_symmetry_cell_setting monoclinic
_symmetry_Int_Tables_number 4
_symmetry_space_group_name_Hall 'P 2yb'
_symmetry_space_group_name_H-M 'P 1 21 1'
_atom_sites_solution_hydrogens geom
_atom_sites_solution_primary direct
_atom_sites_solution_secondary difmap
_audit_creation_method SHELXL-97
_cell_angle_alpha 90.00
_cell_angle_beta 97.519(3)
_cell_angle_gamma 90.00
_cell_formula_units_Z 2
_cell_length_a 7.3346(3)
_cell_length_b 13.6142(3)
_cell_length_c 7.9365(3)
_cell_measurement_temperature 293(2)
_cell_volume 785.68(5)
_computing_cell_refinement 'Dirax/lsq (Duisenberg & Schreurs, 1989-2000)'
_computing_data_collection 'Collect (Nonius BV, 1997-2000)'
_computing_data_reduction 'EvalCCD (Duisenberg & Schreurs 1990-2000)'
_computing_molecular_graphics 'Ortep-3 for Windows (Farrugia, 1997)'
_computing_publication_material 'WinGX publication routines (Farrugia, 1999)'
_computing_structure_refinement 'SHELXL-97 (Sheldrick, 1997)'
_computing_structure_solution 'SHELXS-97 (Sheldrick, 1997)'
_diffrn_ambient_temperature 293(2)
_diffrn_detector 'CCD plate'
_diffrn_detector_area_resol_mean 9
_diffrn_measured_fraction_theta_full 0.984
_diffrn_measured_fraction_theta_max 0.984
_diffrn_measurement_device '95mm CCD camera on \k-goniostat'
_diffrn_measurement_device_type KappaCCD
_diffrn_measurement_method 'CCD rotation images, thick slices'
_diffrn_radiation_monochromator 'horizonally mounted graphite crystal'
_diffrn_radiation_probe x-ray
_diffrn_radiation_source 'fine-focus sealed tube'
_diffrn_radiation_type Mok\a
_diffrn_radiation_wavelength 0.71073
_diffrn_reflns_av_R_equivalents 0.0177
_diffrn_reflns_av_sigmaI/netI 0.0506
_diffrn_reflns_limit_h_max 9
_diffrn_reflns_limit_h_min -9
_diffrn_reflns_limit_k_max 17
_diffrn_reflns_limit_k_min -15
_diffrn_reflns_limit_l_max 7
_diffrn_reflns_limit_l_min -10
_diffrn_reflns_number 4412
_diffrn_reflns_theta_full 27.50
_diffrn_reflns_theta_max 27.50
_diffrn_reflns_theta_min 4.65
_diffrn_source 'Enraf Nonius FR590'
_exptl_absorpt_coefficient_mu 1.444
_exptl_absorpt_correction_type multi-scan
_exptl_absorpt_process_details '(SADABS, Sheldrick, Bruker, 2000)'
_exptl_crystal_colour blue
_exptl_crystal_density_diffrn 1.665
_exptl_crystal_density_method 'not measured'
_exptl_crystal_description 'rectangular prism'
_exptl_crystal_F_000 410
_exptl_crystal_size_max 0.24
_exptl_crystal_size_mid 0.19
_exptl_crystal_size_min 0.16
_refine_diff_density_max 0.428
_refine_diff_density_min -0.388
_refine_diff_density_rms 0.079
_refine_ls_abs_structure_details 'Flack H D (1983), Acta Cryst. A39, 876-881'
_refine_ls_abs_structure_Flack 0.611(15)
_refine_ls_extinction_method none
_refine_ls_goodness_of_fit_ref 1.046
_refine_ls_hydrogen_treatment constr
_refine_ls_matrix_type full
_refine_ls_number_parameters 209
_refine_ls_number_reflns 3146
_refine_ls_number_restraints 1
_refine_ls_restrained_S_all 1.046
_refine_ls_R_factor_all 0.0504
_refine_ls_R_factor_gt 0.0367
_refine_ls_shift/su_max 0.001
_refine_ls_shift/su_mean 0.000
_refine_ls_structure_factor_coef Fsqd
_refine_ls_weighting_details 'calc w=1/[\s^2^(Fo^2^)+(0.0460P)^2^+0.0294P] where P=(Fo^2^+2Fc^2^)/3'
_refine_ls_weighting_scheme calc
_refine_ls_wR_factor_gt 0.0786
_refine_ls_wR_factor_ref 0.0829
_reflns_number_gt 2680
_reflns_number_total 3146
_reflns_threshold_expression >2sigma(I)
_cod_data_source_file b604573a.txt
_cod_data_source_block compound5
_cod_depositor_comments
;
The following automatic conversions were performed:
'_exptl_absorpt_correction_type' value 'Multi-scan' changed to
'multi-scan' according to
'/home/saulius/struct/CIF-dictionaries/cif_core.dic' dictionary named
'cif_core.dic' version 2.4.1 from 2010-06-29.

Automatic conversion script
Id: cif_fix_enum 1527 2010-12-29 10:47:43Z saulius 
;
_cod_original_sg_symbol_H-M 'P 21'
_cod_database_code 7203408

loop_
_symmetry_equiv_pos_as_xyz
'x, y, z'
'-x, y+1/2, -z'

loop_
_atom_site_label
_atom_site_type_symbol
_atom_site_fract_x
_atom_site_fract_y
_atom_site_fract_z
_atom_site_U_iso_or_equiv
_atom_site_adp_type
_atom_site_occupancy
_atom_site_symmetry_multiplicity
_atom_site_calc_flag
_atom_site_refinement_flags
_atom_site_disorder_assembly
_atom_site_disorder_group
Cu1 Cu 0.21333(5) 0.04440(4) 0.50510(5) 0.02024(12) Uani 1 1 d . . .
C1 C 0.3758(5) -0.1026(3) 0.7350(5) 0.0227(8) Uani 1 1 d . . .
C2 C 0.4790(5) -0.1359(3) 0.5954(5) 0.0261(9) Uani 1 1 d . . .
H1 H 0.5301 -0.2004 0.6243 0.031 Uiso 1 1 calc R . .
H2 H 0.5810 -0.0913 0.5893 0.031 Uiso 1 1 calc R . .
C3 C 0.3675(5) -0.1415(3) 0.4226(5) 0.0232(8) Uani 1 1 d . . .
O1 O 0.2789(4) -0.0258(2) 0.7159(3) 0.0284(6) Uani 1 1 d . . .
O2 O 0.2724(4) -0.06589(19) 0.3692(3) 0.0269(7) Uani 1 1 d . . .
O3 O 0.3886(4) -0.1515(2) 0.8707(4) 0.0406(8) Uani 1 1 d . . .
O4 O 0.3707(4) -0.2172(2) 0.3361(4) 0.0385(8) Uani 1 1 d . . .
C11 C 0.1232(5) 0.2437(3) 0.5838(5) 0.0222(8) Uani 1 1 d . . .
C12 C 0.0245(5) 0.2466(3) 0.4024(5) 0.0227(8) Uani 1 1 d . . .
H12 H -0.0907 0.2112 0.3991 0.027 Uiso 1 1 calc R . .
H11 H -0.0051 0.3144 0.3729 0.027 Uiso 1 1 calc R . .
C13 C 0.1306(5) 0.2039(3) 0.2684(5) 0.0204(8) Uani 1 1 d . . .
O11 O 0.1872(4) 0.16051(19) 0.6399(3) 0.0286(6) Uani 1 1 d . . .
O12 O 0.2176(4) 0.1238(2) 0.2997(3) 0.0269(7) Uani 1 1 d . . .
O13 O 0.1391(4) 0.3176(2) 0.6701(4) 0.0351(7) Uani 1 1 d . . .
O14 O 0.1304(4) 0.2480(2) 0.1338(4) 0.0347(7) Uani 1 1 d . . .
C21 C 0.5289(6) 0.1155(3) 0.0243(5) 0.0336(10) Uani 1 1 d . . .
H25 H 0.4533 0.0569 0.0229 0.040 Uiso 1 1 calc R . .
H24 H 0.5672 0.1327 0.1421 0.040 Uiso 1 1 calc R . .
C22 C 0.6959(5) 0.0924(3) -0.0580(5) 0.0282(9) Uani 1 1 d . . .
H27 H 0.7731 0.1503 -0.0552 0.034 Uiso 1 1 calc R . .
H26 H 0.6584 0.0754 -0.1762 0.034 Uiso 1 1 calc R . .
C23 C 0.8051(6) 0.0091(3) 0.0282(5) 0.0307(10) Uani 1 1 d . . .
H28 H 0.8339 0.0237 0.1484 0.037 Uiso 1 1 calc R . .
H29 H 0.7312 -0.0502 0.0171 0.037 Uiso 1 1 calc R . .
C24 C 0.9785(5) -0.0083(3) -0.0446(5) 0.0294(9) Uani 1 1 d . . .
H31 H 1.0556 0.0497 -0.0272 0.035 Uiso 1 1 calc R . .
H30 H 0.9502 -0.0189 -0.1660 0.035 Uiso 1 1 calc R . .
N21 N 0.4158(5) 0.1966(3) -0.0586(4) 0.0279(8) Uani 1 1 d . . .
H21 H 0.3184 0.2063 -0.0044 0.042 Uiso 1 1 calc R . .
H22 H 0.3783 0.1810 -0.1665 0.042 Uiso 1 1 calc R . .
H23 H 0.4827 0.2513 -0.0546 0.042 Uiso 1 1 calc R . .
N22 N 1.0822(4) -0.0952(2) 0.0343(4) 0.0263(7) Uani 1 1 d . . .
H34 H 1.1855 -0.1029 -0.0120 0.039 Uiso 1 1 calc R . .
H33 H 1.0132 -0.1489 0.0161 0.039 Uiso 1 1 calc R . .
H32 H 1.1097 -0.0855 0.1456 0.039 Uiso 1 1 calc R . .
O1W O -0.0832(4) -0.0033(2) 0.4808(4) 0.0376(7) Uani 1 1 d . . .
O2W O 0.6029(4) 0.1113(2) 0.4852(4) 0.0412(8) Uani 1 1 d . . .

loop_
_atom_site_aniso_label
_atom_site_aniso_U_11
_atom_site_aniso_U_22
_atom_site_aniso_U_33
_atom_site_aniso_U_23
_atom_site_aniso_U_13
_atom_site_aniso_U_12
Cu1 0.0299(2) 0.01346(19) 0.01662(18) -0.0004(2) 0.00042(13) 0.0048(3)
C1 0.0213(18) 0.023(2) 0.022(2) 0.0030(16) -0.0023(15) 0.0002(16)
C2 0.0241(19) 0.025(2) 0.028(2) -0.0008(17) -0.0022(16) 0.0069(17)
C3 0.025(2) 0.021(2) 0.024(2) -0.0033(16) 0.0066(16) 0.0014(17)
O1 0.0400(16) 0.0241(16) 0.0213(15) 0.0065(12) 0.0047(12) 0.0171(14)
O2 0.0444(17) 0.0163(16) 0.0180(15) -0.0050(12) -0.0028(13) 0.0096(13)
O3 0.0477(19) 0.038(2) 0.037(2) 0.0178(16) 0.0073(15) 0.0192(16)
O4 0.0567(19) 0.0232(16) 0.0348(18) -0.0083(13) 0.0031(14) 0.0131(14)
C11 0.028(2) 0.018(2) 0.022(2) -0.0018(15) 0.0061(15) 0.0023(16)
C12 0.0248(19) 0.0166(19) 0.026(2) 0.0042(15) -0.0002(16) 0.0046(16)
C13 0.0177(17) 0.024(2) 0.018(2) 0.0010(16) -0.0028(14) -0.0002(16)
O11 0.0481(17) 0.0133(15) 0.0223(16) -0.0021(11) -0.0039(13) 0.0098(13)
O12 0.0366(16) 0.0249(16) 0.0198(15) 0.0009(12) 0.0054(12) 0.0113(13)
O13 0.061(2) 0.0157(15) 0.0259(16) -0.0068(12) -0.0050(13) 0.0071(14)
O14 0.0447(17) 0.0377(19) 0.0231(16) 0.0134(14) 0.0098(13) 0.0164(15)
C21 0.036(2) 0.036(2) 0.028(2) 0.0046(19) 0.0055(18) 0.010(2)
C22 0.028(2) 0.027(2) 0.030(2) 0.0086(18) 0.0065(19) 0.0051(17)
C23 0.031(2) 0.033(3) 0.029(2) 0.0078(16) 0.0062(18) 0.0072(17)
C24 0.0279(19) 0.028(2) 0.033(2) 0.0027(18) 0.0063(17) 0.0073(18)
N21 0.0251(17) 0.0241(19) 0.033(2) -0.0048(15) -0.0020(15) -0.0003(16)
N22 0.0262(16) 0.0259(19) 0.0259(18) -0.0004(14) -0.0001(13) 0.0010(15)
O1W 0.0290(14) 0.0309(16) 0.051(2) -0.0079(15) -0.0011(14) -0.0017(13)
O2W 0.0367(17) 0.0377(17) 0.048(2) -0.0077(15) 0.0000(14) 0.0082(15)

loop_
_atom_type_symbol
_atom_type_description
_atom_type_scat_dispersion_real
_atom_type_scat_dispersion_imag
_atom_type_scat_source
C C 0.0033 0.0016 'International Tables Vol C Tables 4.2.6.8 and 6.1.1.4'
H H 0.0000 0.0000 'International Tables Vol C Tables 4.2.6.8 and 6.1.1.4'
Cu Cu 0.3201 1.2651 'International Tables Vol C Tables 4.2.6.8 and 6.1.1.4'
N N 0.0061 0.0033 'International Tables Vol C Tables 4.2.6.8 and 6.1.1.4'
O O 0.0106 0.0060 'International Tables Vol C Tables 4.2.6.8 and 6.1.1.4'

loop_
_geom_angle_atom_site_label_1
_geom_angle_atom_site_label_2
_geom_angle_atom_site_label_3
_geom_angle
_geom_angle_site_symmetry_1
_geom_angle_site_symmetry_3
_geom_angle_publ_flag
O2 Cu1 O1 92.91(11) . . ?
O2 Cu1 O11 172.42(13) . . ?
O1 Cu1 O11 87.50(12) . . ?
O2 Cu1 O12 86.28(12) . . ?
O1 Cu1 O12 164.56(13) . . ?
O11 Cu1 O12 91.31(12) . . ?
O2 Cu1 O1W 90.71(11) . . ?
O1 Cu1 O1W 93.41(12) . . ?
O11 Cu1 O1W 96.82(11) . . ?
O12 Cu1 O1W 102.02(12) . . ?
O3 C1 O1 121.2(4) . . ?
O3 C1 C2 119.1(3) . . ?
O1 C1 C2 119.6(3) . . ?
C1 C2 C3 115.1(3) . . ?
O4 C3 O2 122.2(4) . . ?
O4 C3 C2 119.9(3) . . ?
O2 C3 C2 117.9(3) . . ?
C1 O1 Cu1 125.9(3) . . ?
C3 O2 Cu1 126.2(2) . . ?
O13 C11 O11 122.1(4) . . ?
O13 C11 C12 120.6(3) . . ?
O11 C11 C12 117.3(3) . . ?
C13 C12 C11 115.4(3) . . ?
O14 C13 O12 122.3(4) . . ?
O14 C13 C12 118.8(3) . . ?
O12 C13 C12 118.9(3) . . ?
C11 O11 Cu1 126.0(3) . . ?
C13 O12 Cu1 125.0(2) . . ?
N21 C21 C22 113.9(4) . . ?
C21 C22 C23 112.2(3) . . ?
C24 C23 C22 112.1(3) . . ?
C23 C24 N22 112.2(3) . . ?

loop_
_geom_bond_atom_site_label_1
_geom_bond_atom_site_label_2
_geom_bond_distance
_geom_bond_site_symmetry_2
_geom_bond_publ_flag
Cu1 O2 1.931(3) . ?
Cu1 O1 1.932(3) . ?
Cu1 O11 1.932(3) . ?
Cu1 O12 1.960(3) . ?
Cu1 O1W 2.254(3) . ?
C1 O3 1.258(5) . ?
C1 O1 1.263(5) . ?
C1 C2 1.491(5) . ?
C2 C3 1.504(5) . ?
C3 O4 1.241(5) . ?
C3 O2 1.284(5) . ?
C11 O13 1.215(5) . ?
C11 O11 1.283(4) . ?
C11 C12 1.525(5) . ?
C12 C13 1.514(5) . ?
C13 O14 1.225(4) . ?
C13 O12 1.271(5) . ?
C21 N21 1.483(5) . ?
C21 C22 1.495(6) . ?
C22 C23 1.500(5) . ?
C23 C24 1.483(5) . ?
C24 N22 1.499(5) . ?
